data_1534575
loop_
_publ_author_name
'Limanski, E.M.'
'Piepenbrink, M.'
'Droste, E.'
'Burgemeister, K.'
'Krebs, B.'

_publ_section_title
;
 Syntheses and X-ray characterization of novel (M4 (H2 O)2 (X W9
 O34)2)(n-) (M = Cu(II), X = Cu(II) and M = Fe(III), X = Fe(III))
 polytungstates
;
_journal_name_full 'Journal of Cluster Science'
_journal_page_first 369
_journal_page_last 379
_journal_paper_doi 10.1023/A:1020551016077
_journal_volume 13
_journal_year 2002
_chemical_formula_sum 'Cu6 H91 Na13 O112 W18'
_chemical_name_systematic 'Na13 (H3 Cu4 (H2 O)2 (Cu W9 O34)2) (H2 O)42'
_space_group_IT_number 14
_symmetry_space_group_name_Hall '-P 2yn'
_symmetry_space_group_name_H-M 'P 1 21/n 1'
_cell_angle_alpha 90
_cell_angle_beta 93.50(3)
_cell_angle_gamma 90
_cell_formula_units_Z 2
_cell_length_a 13.054(3)
_cell_length_b 17.729(4)
_cell_length_c 20.998(4)
_cell_volume 4850.595
_citation_journal_id_ASTM JCSCEB
_cod_data_source_file Limanski_JCSCEB_2002_612.cif
_cod_data_source_block H91Cu6Na13O112W18
_cod_original_cell_volume 4850.594
_cod_original_sg_symbol_Hall '-P 2ybc (x-z,y,z)'
_cod_original_formula_sum 'H91 Cu6 Na13 O112 W18'
_cod_database_code 1534575

loop_
_symmetry_equiv_pos_as_xyz
x,y,z
-x+1/2,y+1/2,-z+1/2
-x,-y,-z
x-1/2,-y-1/2,z-1/2

loop_
_atom_site_label
_atom_site_type_symbol
_atom_site_fract_x
_atom_site_fract_y
_atom_site_fract_z
_atom_site_occupancy
_atom_site_U_iso_or_equiv
O17 O-2 -0.0429 -0.0183 -0.1521 1 0.0
O31 O-2 1.0356 0.2401 0.0961 1 0.0
O32 O-2 0.2469 0.2498 0.1229 1 0.0
Na3 Na+1 -0.0611 -0.1196 -0.3202 1 0.0
O24 O-2 0.2 -0.0173 -0.1329 1 0.0
O8 O-2 0.3384 0.2282 -0.1198 1 0.0
O22 O-2 0.8361 0.1999 -0.04 1 0.0
O18 O-2 0.0834 0.0658 -0.2171 1 0.0
O7 O-2 0.2604 0.3183 -0.2189 1 0.0
O54 O-2 0.2051 0.562 0.0025 1 0.0
O28 O-2 0.2706 0.2023 -0.0007 1 0.0
W2 W+6 0.22117 0.24483 -0.17204 1 0.0
O55 O-2 0.362 0.4079 0.1038 1 0.0
O12 O-2 0.9031 0.3105 -0.2535 1 0.0
O6 O-2 0.0502 0.2101 -0.0205 1 0.0
O50 O-2 0.9988 0.4644 -0.4295 1 0.0
O2 O-2 -0.0367 0.301 -0.1236 1 0.0
O5 O-2 0.1505 0.3232 0.0206 1 0.0
O52 O-2 0.6109 0.3292 0.1643 1 0.0
O45 O-2 0.1 -0.0845 -0.3679 0.5 0.0
O44 O-2 0.5264 0.2486 -0.1717 1 0.0
O36 O-2 0.5208 0.0639 -0.4099 1 0.0
Cu2 Cu+2 0.19016 -0.03475 -0.0379 1 0.0
O21 O-2 0.8343 0.0505 -0.0587 1 0.0
O51 O-2 0.4517 0.2052 0.1059 1 0.0
O23 O-2 0.2743 0.0098 -0.2516 1 0.0
Na2 Na+1 1.0425 0.249 0.2139 1 0.0
O26 O-2 0.4621 0.1452 -0.0337 1 0.0
W8 W+6 0.91848 0.22097 0.04053 1 0.0
O19 O-2 -0.1998 0.0739 -0.1863 1 0.0
O47 O-2 -0.2023 -0.1555 -0.4005 1 0.0
O48 O-2 0.7932 0.4333 -0.335 1 0.0
O1 O-2 0.0561 0.4247 -0.0621 1 0.0
O37 O-2 0.5327 0.054 -0.1921 1 0.0
W3 W+6 0.93493 0.24007 -0.20054 1 0.0
O46 O-2 0.52 0.456 -0.086 0.5 0.0
O56 O-2 0.39 0.3417 -0.0147 0.5 0.0
O30 O-2 0.9289 0.1187 0.0547 1 0.0
O39 O-2 0.4492 -0.0548 -0.2904 1 0.0
O53 O-2 0.5848 0.2749 -0.0065 1 0.0
Na7 Na+1 -0.014 0.1024 -0.4837 0.5 0.0
Cu1 Cu+2 0.0641 0.12696 -0.07396 1 0.0
O16 O-2 -0.097 0.0032 -0.2801 1 0.0
Na5 Na+1 0.6393 0.2289 0.096 1 0.0
O13 O-2 0.9201 0.1554 -0.2554 1 0.0
O9 O-2 0.2473 0.1614 -0.2263 1 0.0
O43 O-2 -0.1779 -0.1628 -0.2475 1 0.0
O42 O-2 0.4433 0.3622 -0.2771 1 0.0
W6 W+6 0.22317 0.0563 -0.18765 1 0.0
Na6 Na+1 0.188 0.4482 0.0633 1 0.0
W9 W+6 0.16964 0.2214 0.05782 1 0.0
W1 W+6 0.0534 0.32883 -0.05343 1 0.0
O20 O-2 0.6668 0.1366 -0.1034 1 0.0
O49 O-2 0.1505 0.3678 -0.3296 1 0.0
O15 O-2 -0.046 0.1389 -0.1355 1 0.0
O38 O-2 0.1726 0.3474 0.2121 1 0.0
O58 O-2 0.132 0.055 -0.4229 0.5 0.0
O10 O-2 1.0783 0.2378 -0.2034 1 0.0
Na1 Na+1 0.5425 0.0601 -0.3014 1 0.0
Na4 Na+1 0.9719 0.4119 -0.3187 1 0.0
O14 O-2 0.804 0.2222 -0.1672 1 0.0
O59 O-2 0.196 0.037 -0.3852 0.5 0.0
O34 O-2 0.0657 0.0327 -0.0344 1 0.0
W5 W+6 0.79826 0.1344 -0.10692 1 0.0
O57 O-2 0.335 0.372 -0.035 0.5 0.0
Cu3 Cu+2 0.05058 0.0383 0.06045 1 0.0
O25 O-2 0.3529 0.0808 -0.1388 1 0.0
O40 O-2 0.6844 -0.0225 -0.328 1 0.0
O41 O-2 0.4105 0.1615 -0.3059 1 0.0
W7 W+6 0.33416 0.13448 -0.06054 1 0.0
O4 O-2 -0.0578 0.3239 0.0022 1 0.0
O35 O-2 0.3231 -0.1029 -0.0333 1 0.0
O11 O-2 0.1875 0.1395 -0.1148 1 0.0
O3 O-2 0.1631 0.2996 -0.1034 1 0.0
O29 O-2 0.8208 0.25 0.0884 1 0.0
O27 O-2 0.2942 0.0533 -0.0193 1 0.0
O33 O-2 0.1485 0.1207 0.0706 1 0.0
W4 W+6 -0.06204 0.05362 -0.212 1 0.0
